data_7718935
loop_
_publ_author_name
'Chan, Tek Long'
'Zhang, Jie'
'Xie, Zuowei'

_publ_section_title
;
 Carboranyl diphosphenes: synthesis, structure and reactivity.
;
_journal_issue 28
_journal_name_full 'Dalton transactions (Cambridge, England : 2003)'
_journal_page_first 10946
_journal_page_last 10955
_journal_paper_doi 10.1039/d5dt01239b
_journal_volume 54
_journal_year 2025
_chemical_formula_sum 'C34 H66 B20 N2 P2 Si'
_chemical_formula_weight 809.11
_space_group_crystal_system monoclinic
_space_group_IT_number 15
_space_group_name_Hall '-C 2yc'
_space_group_name_H-M_alt 'C 1 2/c 1'
_atom_sites_solution_hydrogens geom
_audit_creation_method SHELXL-2014/6
_audit_update_record
;
2025-04-24 deposited with the CCDC.	2025-06-18 downloaded from the CCDC.
;
_cell_angle_alpha 90
_cell_angle_beta 93.8994(16)
_cell_angle_gamma 90
_cell_formula_units_Z 8
_cell_length_a 34.3619(10)
_cell_length_b 15.9738(4)
_cell_length_c 17.4739(5)
_cell_measurement_reflns_used 312
_cell_measurement_temperature 296(2)
_cell_measurement_theta_max 15
_cell_measurement_theta_min 15
_cell_volume 9569.0(5)
_computing_cell_refinement 'BRUKER KAPPA APEXII DUO DIFFRACTOMETER'
_computing_data_collection 'BRUKER KAPPA APEXII DUO DIFFRACTOMETER'
_computing_data_reduction 'BRUKER KAPPA APEXII DUO DIFFRACTOMETER'
_computing_molecular_graphics 'BRUKER SHELXTL'
_computing_publication_material 'BRUKER SHELXTL'
_computing_structure_refinement 'SHELXL-2014/6 (Sheldrick, 2014)'
_diffrn_ambient_temperature 296(2)
_diffrn_measured_fraction_theta_full 0.997
_diffrn_measured_fraction_theta_max 0.997
_diffrn_measurement_device_type 'BRUKER KAPPA APEXII DUO DIFFRACTOMETER'
_diffrn_measurement_method 'PHI & OMEGA SCAN'
_diffrn_radiation_type MoK\a
_diffrn_radiation_wavelength 0.71073
_diffrn_reflns_av_R_equivalents 0.0438
_diffrn_reflns_av_unetI/netI 0.0339
_diffrn_reflns_Laue_measured_fraction_full 0.997
_diffrn_reflns_Laue_measured_fraction_max 0.997
_diffrn_reflns_limit_h_max 41
_diffrn_reflns_limit_h_min -41
_diffrn_reflns_limit_k_max 19
_diffrn_reflns_limit_k_min -19
_diffrn_reflns_limit_l_max 20
_diffrn_reflns_limit_l_min -20
_diffrn_reflns_number 51140
_diffrn_reflns_point_group_measured_fraction_full 0.997
_diffrn_reflns_point_group_measured_fraction_max 0.997
_diffrn_reflns_theta_full 25.242
_diffrn_reflns_theta_max 25.250
_diffrn_reflns_theta_min 1.188
_exptl_absorpt_coefficient_mu 0.145
_exptl_absorpt_correction_T_max 0.7456
_exptl_absorpt_correction_T_min 0.7011
_exptl_absorpt_correction_type multi-scan
_exptl_crystal_colour yellow
_exptl_crystal_density_diffrn 1.123
_exptl_crystal_description block
_exptl_crystal_F_000 3424
_exptl_crystal_size_max 0.400
_exptl_crystal_size_mid 0.300
_exptl_crystal_size_min 0.200
_refine_diff_density_max 0.677
_refine_diff_density_min -0.276
_refine_diff_density_rms 0.050
_refine_ls_extinction_method none
_refine_ls_goodness_of_fit_ref 1.023
_refine_ls_hydrogen_treatment constr
_refine_ls_matrix_type full
_refine_ls_number_parameters 532
_refine_ls_number_reflns 8644
_refine_ls_number_restraints 0
_refine_ls_restrained_S_all 1.023
_refine_ls_R_factor_all 0.0808
_refine_ls_R_factor_gt 0.0567
_refine_ls_shift/su_max 0.001
_refine_ls_shift/su_mean 0.000
_refine_ls_structure_factor_coef Fsqd
_refine_ls_weighting_details 'w=1/[\s^2^(Fo^2^)+(0.0800P)^2^+15.0381P] where P=(Fo^2^+2Fc^2^)/3'
_refine_ls_weighting_scheme calc
_refine_ls_wR_factor_gt 0.1478
_refine_ls_wR_factor_ref 0.1668
_reflns_Friedel_coverage 0.000
_reflns_number_gt 6362
_reflns_number_total 8644
_reflns_threshold_expression 'I > 2\s(I)'
_cod_data_source_file d5dt01239b2.cif
_cod_data_source_block 13
_cod_depositor_comments 'Adding full bibliography for 7718922--7718935.cif.'
_cod_original_sg_symbol_H-M 'C 2/c'
_cod_database_code 7718935
_shelx_space_group_comment
;
The symmetry employed for this shelxl refinement is uniquely defined
by the following loop, which should always be used as a source of
symmetry information in preference to the above space-group names.
They are only intended as comments.
;
_shelx_estimated_absorpt_t_min 0.944
_shelx_estimated_absorpt_t_max 0.972
_shelxl_version_number 2014/6

loop_
_space_group_symop_operation_xyz
'x, y, z'
'-x, y, -z+1/2'
'x+1/2, y+1/2, z'
'-x+1/2, y+1/2, -z+1/2'
'-x, -y, -z'
'x, -y, z-1/2'
'-x+1/2, -y+1/2, -z'
'x+1/2, -y+1/2, z-1/2'

loop_
_atom_site_label
_atom_site_type_symbol
_atom_site_fract_x
_atom_site_fract_y
_atom_site_fract_z
_atom_site_U_iso_or_equiv
_atom_site_adp_type
_atom_site_occupancy
_atom_site_site_symmetry_order
_atom_site_calc_flag
_atom_site_refinement_flags_posn
_atom_site_refinement_flags_adp
_atom_site_refinement_flags_occupancy
_atom_site_disorder_assembly
_atom_site_disorder_group
Si1 Si 0.06026(2) 0.93074(5) 0.06965(5) 0.0465(2) Uani 1 1 d . . . . .
P1 P 0.14861(2) 0.94167(4) 0.16059(4) 0.03734(18) Uani 1 1 d . . . . .
P2 P 0.14203(2) 0.80958(4) 0.12950(4) 0.03592(18) Uani 1 1 d . . . . .
N1 N 0.15150(6) 1.11094(13) 0.16492(12) 0.0397(5) Uani 1 1 d . . . . .
N2 N 0.09023(6) 0.66546(13) 0.09084(13) 0.0407(5) Uani 1 1 d . . . . .
C1 C 0.21071(8) 1.07177(16) 0.11963(16) 0.0428(6) Uani 1 1 d . . . . .
C2 C 0.19250(7) 0.97016(15) 0.10745(15) 0.0366(6) Uani 1 1 d . . . . .
C11 C 0.18683(8) 1.13140(17) 0.16822(16) 0.0438(7) Uani 1 1 d . . . . .
C12 C 0.20772(10) 1.2039(2) 0.2148(2) 0.0701(10) Uani 1 1 d . . . . .
C13 C 0.17794(11) 1.2608(2) 0.2514(3) 0.0885(14) Uani 1 1 d . . . . .
H13A H 0.1629 1.2282 0.2850 0.133 Uiso 1 1 calc R U . . .
H13B H 0.1915 1.3043 0.2803 0.133 Uiso 1 1 calc R U . . .
H13C H 0.1608 1.2853 0.2119 0.133 Uiso 1 1 calc R U . . .
C14 C 0.23440(11) 1.1668(3) 0.2807(2) 0.0855(13) Uani 1 1 d . . . . .
H14A H 0.2193 1.1318 0.3121 0.128 Uiso 1 1 calc R U . . .
H14B H 0.2546 1.1342 0.2598 0.128 Uiso 1 1 calc R U . . .
H14C H 0.2459 1.2114 0.3114 0.128 Uiso 1 1 calc R U . . .
C15 C 0.11899(8) 1.14327(19) 0.20242(18) 0.0524(8) Uani 1 1 d . . . . .
C16 C 0.09286(11) 1.1938(2) 0.1631(2) 0.0742(11) Uani 1 1 d . . . . .
C17 C 0.05762(12) 1.2156(3) 0.1985(3) 0.0986(15) Uani 1 1 d . . . . .
H17A H 0.0392 1.2507 0.1738 0.118 Uiso 1 1 calc R U . . .
C18 C 0.05199(15) 1.1838(4) 0.2687(3) 0.1144(19) Uani 1 1 d . . . . .
H18A H 0.0290 1.1971 0.2912 0.137 Uiso 1 1 calc R U . . .
C19 C 0.07778(14) 1.1340(4) 0.3075(3) 0.1067(17) Uani 1 1 d . . . . .
H19A H 0.0724 1.1150 0.3559 0.128 Uiso 1 1 calc R U . . .
C20 C 0.11185(10) 1.1106(2) 0.2775(2) 0.0701(11) Uani 1 1 d . . . . .
C21 C 0.10196(16) 1.2278(2) 0.0889(3) 0.1036(16) Uani 1 1 d . . . . .
H21A H 0.0807 1.2620 0.0687 0.155 Uiso 1 1 calc R U . . .
H21B H 0.1252 1.2612 0.0951 0.155 Uiso 1 1 calc R U . . .
H21C H 0.1060 1.1827 0.0540 0.155 Uiso 1 1 calc R U . . .
C22 C 0.14038(13) 1.0594(3) 0.3251(2) 0.0843(12) Uani 1 1 d . . . . .
H22A H 0.1627 1.0479 0.2965 0.127 Uiso 1 1 calc R U . . .
H22B H 0.1485 1.0896 0.3709 0.127 Uiso 1 1 calc R U . . .
H22C H 0.1284 1.0076 0.3385 0.127 Uiso 1 1 calc R U . . .
C23 C 0.11275(7) 0.89760(17) 0.08772(16) 0.0409(6) Uani 1 1 d . . . . .
H23A H 0.1242 0.9087 0.0389 0.049 Uiso 1 1 calc R U . . .
C24 C 0.06373(10) 1.0233(2) 0.0058(2) 0.0713(10) Uani 1 1 d . . . . .
H24A H 0.0771 1.0079 -0.0385 0.107 Uiso 1 1 calc R U . . .
H24B H 0.0380 1.0427 -0.0100 0.107 Uiso 1 1 calc R U . . .
H24C H 0.0779 1.0671 0.0331 0.107 Uiso 1 1 calc R U . . .
C25 C 0.03440(9) 0.9624(2) 0.1543(2) 0.0690(10) Uani 1 1 d . . . . .
H25A H 0.0485 1.0068 0.1808 0.104 Uiso 1 1 calc R U . . .
H25B H 0.0087 0.9815 0.1381 0.104 Uiso 1 1 calc R U . . .
H25C H 0.0326 0.9154 0.1881 0.104 Uiso 1 1 calc R U . . .
C26 C 0.03417(9) 0.8449(2) 0.0163(2) 0.0621(9) Uani 1 1 d . . . . .
H26A H 0.0482 0.8298 -0.0273 0.093 Uiso 1 1 calc R U . . .
H26B H 0.0324 0.7972 0.0493 0.093 Uiso 1 1 calc R U . . .
H26C H 0.0084 0.8633 -0.0008 0.093 Uiso 1 1 calc R U . . .
C27 C 0.10389(8) 0.62014(16) 0.14503(17) 0.0407(6) Uani 1 1 d . . . . .
C28 C 0.11634(10) 0.52633(17) 0.14317(19) 0.0565(8) Uani 1 1 d . . . . .
C29 C 0.15998(11) 0.5183(2) 0.1694(2) 0.0729(10) Uani 1 1 d . . . . .
H29A H 0.1643 0.5401 0.2205 0.109 Uiso 1 1 calc R U . . .
H29B H 0.1675 0.4604 0.1688 0.109 Uiso 1 1 calc R U . . .
H29C H 0.1753 0.5494 0.1353 0.109 Uiso 1 1 calc R U . . .
C30 C 0.09090(13) 0.4726(2) 0.1928(2) 0.0805(12) Uani 1 1 d . . . . .
H30A H 0.0928 0.4933 0.2445 0.121 Uiso 1 1 calc R U . . .
H30B H 0.0642 0.4754 0.1726 0.121 Uiso 1 1 calc R U . . .
H30C H 0.0997 0.4156 0.1923 0.121 Uiso 1 1 calc R U . . .
C31 C 0.11203(12) 0.4904(2) 0.0617(2) 0.0755(11) Uani 1 1 d . . . . .
H31A H 0.1276 0.5226 0.0288 0.113 Uiso 1 1 calc R U . . .
H31B H 0.1206 0.4332 0.0625 0.113 Uiso 1 1 calc R U . . .
H31C H 0.0852 0.4930 0.0428 0.113 Uiso 1 1 calc R U . . .
C32 C 0.07608(9) 0.64413(17) 0.01504(17) 0.0475(7) Uani 1 1 d . . . . .
C33 C 0.09875(10) 0.6563(2) -0.04705(19) 0.0590(8) Uani 1 1 d . . . . .
C34 C 0.08149(15) 0.6420(3) -0.1199(2) 0.0850(12) Uani 1 1 d . . . . .
H34A H 0.0963 0.6487 -0.1621 0.102 Uiso 1 1 calc R U . . .
C35 C 0.04379(19) 0.6186(3) -0.1314(3) 0.1079(18) Uani 1 1 d . . . . .
H35A H 0.0330 0.6090 -0.1809 0.129 Uiso 1 1 calc R U . . .
C36 C 0.02128(13) 0.6091(3) -0.0697(3) 0.0902(14) Uani 1 1 d . . . . .
H36A H -0.0048 0.5937 -0.0781 0.108 Uiso 1 1 calc R U . . .
C37 C 0.03668(10) 0.62210(19) 0.0045(2) 0.0630(9) Uani 1 1 d . . . . .
C38 C 0.14072(11) 0.6825(3) -0.0372(2) 0.0760(11) Uani 1 1 d . . . . .
H38A H 0.1481 0.6897 0.0164 0.114 Uiso 1 1 calc R U . . .
H38B H 0.1568 0.6401 -0.0580 0.114 Uiso 1 1 calc R U . . .
H38C H 0.1441 0.7343 -0.0637 0.114 Uiso 1 1 calc R U . . .
C39 C 0.01152(10) 0.6128(2) 0.0716(3) 0.0830(12) Uani 1 1 d . . . . .
H39A H 0.0269 0.6240 0.1184 0.124 Uiso 1 1 calc R U . . .
H39B H -0.0098 0.6517 0.0662 0.124 Uiso 1 1 calc R U . . .
H39C H 0.0015 0.5567 0.0727 0.124 Uiso 1 1 calc R U . . .
C41 C 0.10711(8) 0.66845(15) 0.22202(16) 0.0399(6) Uani 1 1 d . . . . .
C42 C 0.12111(7) 0.77239(16) 0.21983(15) 0.0370(6) Uani 1 1 d . . . . .
C54 C 0.23016(13) 1.2606(2) 0.1626(3) 0.1017(16) Uani 1 1 d . . . . .
H54A H 0.2493 1.2281 0.1382 0.153 Uiso 1 1 calc R U . . .
H54B H 0.2123 1.2851 0.1243 0.153 Uiso 1 1 calc R U . . .
H54C H 0.2430 1.3041 0.1927 0.153 Uiso 1 1 calc R U . . .
B3 B 0.18746(10) 1.0397(2) 0.03256(19) 0.0444(7) Uani 1 1 d . . . . .
H3 H 0.1590 1.0644 0.0101 0.053 Uiso 1 1 calc R U . . .
B4 B 0.23079(11) 1.1017(2) 0.0372(2) 0.0593(10) Uani 1 1 d . . . . .
H4 H 0.2306 1.1666 0.0164 0.071 Uiso 1 1 calc R U . . .
B5 B 0.26022(10) 1.0691(2) 0.1197(2) 0.0588(10) Uani 1 1 d . . . . .
H5 H 0.2796 1.1127 0.1528 0.071 Uiso 1 1 calc R U . . .
B6 B 0.23425(9) 0.9892(2) 0.1653(2) 0.0488(8) Uani 1 1 d . . . . .
H6 H 0.2356 0.9813 0.2279 0.059 Uiso 1 1 calc R U . . .
B7 B 0.20172(9) 0.9336(2) 0.01897(19) 0.0458(8) Uani 1 1 d . . . . .
H7 H 0.1827 0.8890 -0.0137 0.055 Uiso 1 1 calc R U . . .
B8 B 0.22612(11) 1.0147(3) -0.0263(2) 0.0593(10) Uani 1 1 d . . . . .
H8 H 0.2229 1.0233 -0.0889 0.071 Uiso 1 1 calc R U . . .
B9 B 0.27083(11) 1.0333(3) 0.0273(3) 0.0683(12) Uani 1 1 d . . . . .
H9 H 0.2970 1.0539 -0.0003 0.082 Uiso 1 1 calc R U . . .
B10 B 0.27333(10) 0.9641(3) 0.1071(2) 0.0615(10) Uani 1 1 d . . . . .
H10 H 0.3012 0.9395 0.1322 0.074 Uiso 1 1 calc R U . . .
B11 B 0.23088(9) 0.9023(2) 0.1014(2) 0.0496(8) Uani 1 1 d . . . . .
H11 H 0.2310 0.8375 0.1228 0.059 Uiso 1 1 calc R U . . .
B12 B 0.25308(10) 0.9303(3) 0.0160(2) 0.0602(10) Uani 1 1 d . . . . .
H12 H 0.2677 0.8840 -0.0187 0.072 Uiso 1 1 calc R U . . .
B43 B 0.07277(9) 0.74924(19) 0.2267(2) 0.0420(7) Uani 1 1 d . . . . .
H43 H 0.0501 0.7620 0.1807 0.050 Uiso 1 1 calc R U . . .
B44 B 0.07159(11) 0.6588(2) 0.2858(2) 0.0537(9) Uani 1 1 d . . . . .
H44 H 0.0477 0.6129 0.2787 0.064 Uiso 1 1 calc R U . . .
B45 B 0.12068(11) 0.6286(2) 0.3114(2) 0.0538(9) Uani 1 1 d . . . . .
H45 H 0.1289 0.5628 0.3217 0.065 Uiso 1 1 calc R U . . .
B46 B 0.15149(9) 0.6990(2) 0.26546(19) 0.0448(7) Uani 1 1 d . . . . .
H46 H 0.1794 0.6795 0.2439 0.054 Uiso 1 1 calc R U . . .
B47 B 0.09614(10) 0.8303(2) 0.28135(19) 0.0468(8) Uani 1 1 d . . . . .
H47 H 0.0884 0.8964 0.2714 0.056 Uiso 1 1 calc R U . . .
B48 B 0.06497(11) 0.7603(2) 0.3251(2) 0.0574(9) Uani 1 1 d . . . . .
H48 H 0.0366 0.7806 0.3443 0.069 Uiso 1 1 calc R U . . .
B49 B 0.09425(12) 0.6856(3) 0.3768(2) 0.0625(10) Uani 1 1 d . . . . .
H49 H 0.0850 0.6569 0.4299 0.075 Uiso 1 1 calc R U . . .
B50 B 0.14406(12) 0.7100(2) 0.3644(2) 0.0568(9) Uani 1 1 d . . . . .
H50 H 0.1675 0.6974 0.4089 0.068 Uiso 1 1 calc R U . . .
B51 B 0.14488(10) 0.7995(2) 0.30585(19) 0.0472(8) Uani 1 1 d . . . . .
H51 H 0.1689 0.8451 0.3120 0.057 Uiso 1 1 calc R U . . .
B52 B 0.10926(11) 0.7910(2) 0.3738(2) 0.0566(9) Uani 1 1 d . . . . .
H52 H 0.1098 0.8311 0.4251 0.068 Uiso 1 1 calc R U . . .

loop_
_atom_site_aniso_label
_atom_site_aniso_U_11
_atom_site_aniso_U_22
_atom_site_aniso_U_33
_atom_site_aniso_U_23
_atom_site_aniso_U_13
_atom_site_aniso_U_12
Si1 0.0354(4) 0.0430(4) 0.0607(5) 0.0017(4) -0.0006(3) 0.0036(3)
P1 0.0361(4) 0.0331(3) 0.0436(4) -0.0007(3) 0.0090(3) -0.0012(3)
P2 0.0362(3) 0.0322(3) 0.0399(4) 0.0005(3) 0.0071(3) 0.0006(3)
N1 0.0428(12) 0.0349(12) 0.0421(13) -0.0028(10) 0.0074(10) 0.0027(9)
N2 0.0395(12) 0.0333(12) 0.0501(14) -0.0017(11) 0.0100(10) 0.0006(9)
C1 0.0403(14) 0.0368(14) 0.0526(17) -0.0081(13) 0.0122(12) -0.0086(11)
C2 0.0343(13) 0.0330(13) 0.0428(15) -0.0044(12) 0.0048(11) -0.0017(10)
C11 0.0470(16) 0.0360(14) 0.0498(17) -0.0069(13) 0.0126(12) -0.0055(12)
C12 0.062(2) 0.055(2) 0.096(3) -0.035(2) 0.0260(19) -0.0212(16)
C13 0.083(3) 0.062(2) 0.124(4) -0.057(2) 0.031(2) -0.022(2)
C14 0.060(2) 0.109(3) 0.086(3) -0.051(3) -0.001(2) -0.021(2)
C15 0.0441(16) 0.0530(17) 0.0599(19) -0.0223(16) 0.0018(14) 0.0028(13)
C16 0.084(3) 0.068(2) 0.068(2) -0.021(2) -0.0120(19) 0.022(2)
C17 0.064(2) 0.118(4) 0.112(4) -0.042(3) -0.004(2) 0.026(2)
C18 0.083(3) 0.160(5) 0.101(4) -0.033(4) 0.010(3) 0.036(3)
C19 0.090(3) 0.153(5) 0.081(3) -0.031(3) 0.035(3) -0.017(3)
C20 0.0563(19) 0.088(3) 0.069(2) -0.041(2) 0.0243(17) -0.0194(18)
C21 0.164(5) 0.049(2) 0.094(3) -0.001(2) -0.018(3) 0.027(3)
C22 0.114(3) 0.091(3) 0.048(2) 0.000(2) -0.001(2) -0.009(3)
C23 0.0349(13) 0.0403(14) 0.0477(16) 0.0072(13) 0.0046(11) -0.0003(11)
C24 0.064(2) 0.055(2) 0.093(3) 0.022(2) -0.0066(19) 0.0069(16)
C25 0.0487(18) 0.078(2) 0.081(2) -0.010(2) 0.0035(17) 0.0161(16)
C26 0.0493(18) 0.0541(19) 0.081(2) -0.0035(18) -0.0090(16) 0.0028(14)
C27 0.0404(14) 0.0308(13) 0.0523(16) 0.0027(13) 0.0128(12) 0.0008(11)
C28 0.078(2) 0.0299(14) 0.063(2) 0.0013(14) 0.0124(16) 0.0068(14)
C29 0.086(3) 0.052(2) 0.081(3) 0.0025(19) 0.010(2) 0.0328(18)
C30 0.115(3) 0.0356(17) 0.092(3) 0.0091(19) 0.017(2) -0.0081(18)
C31 0.113(3) 0.0346(16) 0.079(3) -0.0113(17) 0.006(2) 0.0177(18)
C32 0.0554(17) 0.0320(14) 0.0547(18) -0.0071(13) 0.0016(14) 0.0063(12)
C33 0.080(2) 0.0444(17) 0.0534(19) -0.0081(15) 0.0079(17) 0.0086(16)
C34 0.129(4) 0.075(3) 0.049(2) -0.013(2) -0.002(2) 0.008(3)
C35 0.152(5) 0.090(3) 0.075(3) -0.026(3) -0.046(3) 0.014(3)
C36 0.082(3) 0.071(3) 0.112(4) -0.029(3) -0.032(3) 0.002(2)
C37 0.060(2) 0.0424(17) 0.085(2) -0.0161(17) -0.0071(18) 0.0024(14)
C38 0.089(3) 0.078(2) 0.065(2) -0.016(2) 0.036(2) -0.010(2)
C39 0.0505(19) 0.073(2) 0.127(4) -0.022(2) 0.014(2) -0.0157(18)
C41 0.0456(15) 0.0293(13) 0.0462(16) 0.0057(12) 0.0132(12) 0.0030(11)
C42 0.0379(13) 0.0313(13) 0.0423(15) 0.0000(12) 0.0075(11) 0.0023(10)
C54 0.105(3) 0.056(2) 0.150(4) -0.037(3) 0.054(3) -0.039(2)
B3 0.0488(18) 0.0445(18) 0.0409(17) 0.0019(15) 0.0088(14) -0.0039(14)
B4 0.063(2) 0.052(2) 0.066(2) -0.0069(19) 0.0296(19) -0.0169(17)
B5 0.0406(18) 0.064(2) 0.074(3) -0.020(2) 0.0182(17) -0.0150(16)
B6 0.0362(16) 0.0533(19) 0.056(2) -0.0080(17) -0.0006(14) -0.0003(14)
B7 0.0441(17) 0.0479(18) 0.0465(18) -0.0113(16) 0.0120(14) -0.0030(14)
B8 0.062(2) 0.066(2) 0.052(2) -0.0076(19) 0.0236(17) -0.0109(19)
B9 0.053(2) 0.076(3) 0.080(3) -0.021(2) 0.034(2) -0.0174(19)
B10 0.0345(17) 0.075(3) 0.076(3) -0.019(2) 0.0088(16) 0.0000(17)
B11 0.0370(16) 0.0474(19) 0.065(2) -0.0095(17) 0.0054(15) 0.0067(14)
B12 0.0413(18) 0.068(2) 0.073(3) -0.019(2) 0.0201(17) -0.0023(17)
B43 0.0374(15) 0.0365(16) 0.0535(19) 0.0023(15) 0.0130(14) 0.0029(13)
B44 0.058(2) 0.0463(19) 0.060(2) 0.0069(17) 0.0253(17) -0.0012(16)
B45 0.070(2) 0.0458(19) 0.047(2) 0.0112(16) 0.0145(17) 0.0082(17)
B46 0.0468(17) 0.0429(17) 0.0448(18) 0.0067(15) 0.0040(14) 0.0092(14)
B47 0.0518(19) 0.0418(17) 0.0483(19) -0.0041(15) 0.0142(15) 0.0073(14)
B48 0.059(2) 0.055(2) 0.062(2) 0.0000(18) 0.0284(18) 0.0063(17)
B49 0.081(3) 0.058(2) 0.051(2) 0.0101(19) 0.0262(19) 0.004(2)
B50 0.071(2) 0.057(2) 0.0427(19) 0.0052(17) 0.0052(17) 0.0116(18)
B51 0.0539(19) 0.0459(18) 0.0419(18) -0.0012(15) 0.0023(14) 0.0024(15)
B52 0.075(2) 0.056(2) 0.0406(19) -0.0011(17) 0.0143(17) 0.0087(18)

loop_
_atom_type_symbol
_atom_type_description
_atom_type_scat_dispersion_real
_atom_type_scat_dispersion_imag
_atom_type_scat_source
C C 0.0033 0.0016 'International Tables Vol C Tables 4.2.6.8 and 6.1.1.4'
H H 0.0000 0.0000 'International Tables Vol C Tables 4.2.6.8 and 6.1.1.4'
B B 0.0013 0.0007 'International Tables Vol C Tables 4.2.6.8 and 6.1.1.4'
N N 0.0061 0.0033 'International Tables Vol C Tables 4.2.6.8 and 6.1.1.4'
Si Si 0.0817 0.0704 'International Tables Vol C Tables 4.2.6.8 and 6.1.1.4'
P P 0.1023 0.0942 'International Tables Vol C Tables 4.2.6.8 and 6.1.1.4'

loop_
_geom_angle_atom_site_label_1
_geom_angle_atom_site_label_2
_geom_angle_atom_site_label_3
_geom_angle
_geom_angle_site_symmetry_1
_geom_angle_site_symmetry_3
_geom_angle_publ_flag
C25 Si1 C26 111.28(17) . . ?
C25 Si1 C24 108.45(18) . . ?
C26 Si1 C24 109.54(17) . . ?
C25 Si1 C23 116.70(14) . . ?
C26 Si1 C23 107.50(13) . . ?
C24 Si1 C23 102.94(14) . . ?
C23 P1 C2 105.74(12) . . ?
C23 P1 P2 53.77(8) . . ?
C2 P1 P2 100.59(8) . . ?
C23 P2 C42 110.11(12) . . ?
C23 P2 P1 53.77(9) . . ?
C42 P2 P1 97.80(8) . . ?
C11 N1 C15 132.0(2) . . ?
C27 N2 C32 130.6(2) . . ?
C11 C1 B5 125.6(2) . . ?
C11 C1 B4 123.4(2) . . ?
B5 C1 B4 63.0(2) . . ?
C11 C1 B6 118.0(2) . . ?
B5 C1 B6 62.6(2) . . ?
B4 C1 B6 113.7(2) . . ?
C11 C1 B3 115.5(2) . . ?
B5 C1 B3 113.0(2) . . ?
B4 C1 B3 62.24(19) . . ?
B6 C1 B3 110.6(2) . . ?
C11 C1 C2 116.08(19) . . ?
B5 C1 C2 109.1(2) . . ?
B4 C1 C2 108.6(2) . . ?
B6 C1 C2 59.72(16) . . ?
B3 C1 C2 58.85(16) . . ?
B7 C2 B3 62.94(18) . . ?
B7 C2 B11 62.36(19) . . ?
B3 C2 B11 113.6(2) . . ?
B7 C2 B6 113.2(2) . . ?
B3 C2 B6 111.7(2) . . ?
B11 C2 B6 62.29(18) . . ?
B7 C2 C1 110.0(2) . . ?
B3 C2 C1 60.55(17) . . ?
B11 C2 C1 108.9(2) . . ?
B6 C2 C1 59.24(17) . . ?
B7 C2 P1 124.79(18) . . ?
B3 C2 P1 119.38(18) . . ?
B11 C2 P1 121.53(19) . . ?
B6 C2 P1 114.62(19) . . ?
C1 C2 P1 117.21(16) . . ?
N1 C11 C1 111.2(2) . . ?
N1 C11 C12 128.8(3) . . ?
C1 C11 C12 120.0(2) . . ?
C54 C12 C13 106.0(3) . . ?
C54 C12 C14 112.0(3) . . ?
C13 C12 C14 107.1(3) . . ?
C54 C12 C11 111.1(3) . . ?
C13 C12 C11 111.1(3) . . ?
C14 C12 C11 109.5(3) . . ?
C16 C15 N1 119.5(3) . . ?
C16 C15 C20 121.7(3) . . ?
N1 C15 C20 118.1(3) . . ?
C15 C16 C17 118.2(4) . . ?
C15 C16 C21 119.8(4) . . ?
C17 C16 C21 121.9(4) . . ?
C18 C17 C16 118.3(4) . . ?
C19 C18 C17 123.4(5) . . ?
C18 C19 C20 121.5(5) . . ?
C19 C20 C15 116.8(4) . . ?
C19 C20 C22 119.0(4) . . ?
C15 C20 C22 124.0(3) . . ?
P2 C23 P1 72.46(10) . . ?
P2 C23 Si1 140.16(15) . . ?
P1 C23 Si1 126.38(15) . . ?
N2 C27 C41 111.6(2) . . ?
N2 C27 C28 128.8(3) . . ?
C41 C27 C28 119.6(2) . . ?
C31 C28 C30 107.0(3) . . ?
C31 C28 C29 106.0(3) . . ?
C30 C28 C29 111.4(3) . . ?
C31 C28 C27 111.7(3) . . ?
C30 C28 C27 111.0(3) . . ?
C29 C28 C27 109.6(3) . . ?
C33 C32 C37 121.4(3) . . ?
C33 C32 N2 121.3(3) . . ?
C37 C32 N2 116.8(3) . . ?
C34 C33 C32 117.7(4) . . ?
C34 C33 C38 120.0(3) . . ?
C32 C33 C38 122.3(3) . . ?
C35 C34 C33 121.9(4) . . ?
C34 C35 C36 119.9(4) . . ?
C35 C36 C37 121.2(4) . . ?
C36 C37 C32 117.8(4) . . ?
C36 C37 C39 120.7(4) . . ?
C32 C37 C39 121.5(3) . . ?
C27 C41 B44 120.5(2) . . ?
C27 C41 B45 127.1(2) . . ?
B44 C41 B45 62.5(2) . . ?
C27 C41 B46 122.1(2) . . ?
B44 C41 B46 112.7(2) . . ?
B45 C41 B46 61.92(19) . . ?
C27 C41 C42 117.6(2) . . ?
B44 C41 C42 108.2(2) . . ?
B45 C41 C42 108.5(2) . . ?
B46 C41 C42 60.00(16) . . ?
C27 C41 B43 113.5(2) . . ?
B44 C41 B43 61.65(18) . . ?
B45 C41 B43 111.8(2) . . ?
B46 C41 B43 110.4(2) . . ?
C42 C41 B43 58.93(15) . . ?
B47 C42 B43 62.53(18) . . ?
B47 C42 B51 62.51(18) . . ?
B43 C42 B51 113.5(2) . . ?
B47 C42 B46 113.2(2) . . ?
B43 C42 B46 112.3(2) . . ?
B51 C42 B46 62.01(18) . . ?
B47 C42 C41 110.88(19) . . ?
B43 C42 C41 61.26(15) . . ?
B51 C42 C41 109.8(2) . . ?
B46 C42 C41 59.92(17) . . ?
B47 C42 P2 126.90(19) . . ?
B43 C42 P2 123.77(19) . . ?
B51 C42 P2 118.06(18) . . ?
B46 C42 P2 110.44(17) . . ?
C41 C42 P2 116.48(17) . . ?
C2 B3 C1 60.60(16) . . ?
C2 B3 B8 104.8(2) . . ?
C1 B3 B8 104.7(2) . . ?
C2 B3 B7 58.15(17) . . ?
C1 B3 B7 106.3(2) . . ?
B8 B3 B7 59.19(19) . . ?
C2 B3 B4 106.5(2) . . ?
C1 B3 B4 57.78(18) . . ?
B8 B3 B4 59.9(2) . . ?
B7 B3 B4 107.3(2) . . ?
C1 B4 B9 105.7(3) . . ?
C1 B4 B8 106.5(2) . . ?
B9 B4 B8 59.8(2) . . ?
C1 B4 B5 58.37(19) . . ?
B9 B4 B5 59.9(2) . . ?
B8 B4 B5 107.4(3) . . ?
C1 B4 B3 59.98(17) . . ?
B9 B4 B3 107.7(3) . . ?
B8 B4 B3 59.94(19) . . ?
B5 B4 B3 107.5(3) . . ?
C1 B5 B10 106.8(2) . . ?
C1 B5 B9 105.9(3) . . ?
B10 B5 B9 60.5(2) . . ?
C1 B5 B6 59.07(17) . . ?
B10 B5 B6 60.7(2) . . ?
B9 B5 B6 108.5(3) . . ?
C1 B5 B4 58.63(19) . . ?
B10 B5 B4 108.3(3) . . ?
B9 B5 B4 59.9(2) . . ?
B6 B5 B4 107.3(2) . . ?
C1 B6 C2 61.04(16) . . ?
C1 B6 B5 58.29(19) . . ?
C2 B6 B5 106.7(3) . . ?
C1 B6 B11 107.5(2) . . ?
C2 B6 B11 58.63(17) . . ?
B5 B6 B11 107.0(3) . . ?
C1 B6 B10 104.9(3) . . ?
C2 B6 B10 104.8(2) . . ?
B5 B6 B10 59.0(2) . . ?
B11 B6 B10 59.18(19) . . ?
C2 B7 B8 106.2(2) . . ?
C2 B7 B12 106.5(2) . . ?
B8 B7 B12 60.2(2) . . ?
C2 B7 B11 59.21(17) . . ?
B8 B7 B11 108.3(2) . . ?
B12 B7 B11 60.3(2) . . ?
C2 B7 B3 58.91(17) . . ?
B8 B7 B3 60.27(19) . . ?
B12 B7 B3 108.4(2) . . ?
B11 B7 B3 107.8(2) . . ?
B7 B8 B12 60.2(2) . . ?
B7 B8 B9 107.9(3) . . ?
B12 B8 B9 59.7(2) . . ?
B7 B8 B4 108.6(2) . . ?
B12 B8 B4 108.1(3) . . ?
B9 B8 B4 60.0(2) . . ?
B7 B8 B3 60.54(18) . . ?
B12 B8 B3 108.6(3) . . ?
B9 B8 B3 108.1(3) . . ?
B4 B8 B3 60.21(19) . . ?
B12 B9 B8 60.2(2) . . ?
B12 B9 B5 108.2(3) . . ?
B8 B9 B5 108.2(2) . . ?
B12 B9 B4 108.7(3) . . ?
B8 B9 B4 60.3(2) . . ?
B5 B9 B4 60.3(2) . . ?
B12 B9 B10 60.3(2) . . ?
B8 B9 B10 107.8(3) . . ?
B5 B9 B10 59.2(2) . . ?
B4 B9 B10 107.6(3) . . ?
B5 B10 B11 109.0(2) . . ?
B5 B10 B9 60.3(2) . . ?
B11 B10 B9 108.0(3) . . ?
B5 B10 B12 108.4(3) . . ?
B11 B10 B12 60.4(2) . . ?
B9 B10 B12 59.4(2) . . ?
B5 B10 B6 60.3(2) . . ?
B11 B10 B6 60.31(19) . . ?
B9 B10 B6 108.0(3) . . ?
B12 B10 B6 108.3(2) . . ?
C2 B11 B10 106.2(2) . . ?
C2 B11 B7 58.43(17) . . ?
B10 B11 B7 108.0(3) . . ?
C2 B11 B12 105.5(3) . . ?
B10 B11 B12 60.3(2) . . ?
B7 B11 B12 59.8(2) . . ?
C2 B11 B6 59.08(17) . . ?
B10 B11 B6 60.5(2) . . ?
B7 B11 B6 107.4(2) . . ?
B12 B11 B6 108.4(3) . . ?
B9 B12 B8 60.2(2) . . ?
B9 B12 B7 107.9(3) . . ?
B8 B12 B7 59.7(2) . . ?
B9 B12 B10 60.3(2) . . ?
B8 B12 B10 107.7(3) . . ?
B7 B12 B10 107.2(2) . . ?
B9 B12 B11 107.8(3) . . ?
B8 B12 B11 107.5(2) . . ?
B7 B12 B11 59.85(19) . . ?
B10 B12 B11 59.3(2) . . ?
C42 B43 C41 59.82(15) . . ?
C42 B43 B48 105.0(2) . . ?
C41 B43 B48 105.4(2) . . ?
C42 B43 B47 58.22(16) . . ?
C41 B43 B47 106.3(2) . . ?
B48 B43 B47 59.6(2) . . ?
C42 B43 B44 106.0(2) . . ?
C41 B43 B44 58.08(17) . . ?
B48 B43 B44 60.3(2) . . ?
B47 B43 B44 107.9(3) . . ?
C41 B44 B49 105.8(3) . . ?
C41 B44 B43 60.27(16) . . ?
B49 B44 B43 107.4(3) . . ?
C41 B44 B48 106.5(2) . . ?
B49 B44 B48 59.7(2) . . ?
B43 B44 B48 59.6(2) . . ?
C41 B44 B45 58.92(18) . . ?
B49 B44 B45 59.4(2) . . ?
B43 B44 B45 107.9(2) . . ?
B48 B44 B45 107.1(3) . . ?
C41 B45 B50 106.8(2) . . ?
C41 B45 B49 106.1(2) . . ?
B50 B45 B49 60.9(2) . . ?
C41 B45 B46 59.21(17) . . ?
B50 B45 B46 60.2(2) . . ?
B49 B45 B46 108.4(3) . . ?
C41 B45 B44 58.59(18) . . ?
B50 B45 B44 108.8(3) . . ?
B49 B45 B44 60.1(2) . . ?
B46 B45 B44 107.4(2) . . ?
C41 B46 C42 60.08(16) . . ?
C41 B46 B50 106.0(2) . . ?
C42 B46 B50 105.1(2) . . ?
C41 B46 B45 58.88(18) . . ?
C42 B46 B45 106.2(2) . . ?
B50 B46 B45 59.5(2) . . ?
C41 B46 B51 107.3(2) . . ?
C42 B46 B51 58.68(17) . . ?
B50 B46 B51 59.44(19) . . ?
B45 B46 B51 107.3(2) . . ?
C42 B47 B48 106.2(2) . . ?
C42 B47 B52 106.1(2) . . ?
B48 B47 B52 60.0(2) . . ?
C42 B47 B43 59.25(16) . . ?
B48 B47 B43 60.1(2) . . ?
B52 B47 B43 108.2(2) . . ?
C42 B47 B51 59.34(17) . . ?
B48 B47 B51 108.2(3) . . ?
B52 B47 B51 60.0(2) . . ?
B43 B47 B51 108.3(2) . . ?
B47 B48 B52 60.1(2) . . ?
B47 B48 B43 60.22(18) . . ?
B52 B48 B43 108.3(2) . . ?
B47 B48 B49 108.0(3) . . ?
B52 B48 B49 59.9(2) . . ?
B43 B48 B49 108.1(2) . . ?
B47 B48 B44 108.3(2) . . ?
B52 B48 B44 108.1(3) . . ?
B43 B48 B44 60.13(19) . . ?
B49 B48 B44 60.0(2) . . ?
B45 B49 B52 108.0(3) . . ?
B45 B49 B48 108.5(3) . . ?
B52 B49 B48 59.8(2) . . ?
B45 B49 B44 60.5(2) . . ?
B52 B49 B44 108.3(3) . . ?
B48 B49 B44 60.3(2) . . ?
B45 B49 B50 59.5(2) . . ?
B52 B49 B50 60.1(2) . . ?
B48 B49 B50 107.9(3) . . ?
B44 B49 B50 108.0(2) . . ?
B51 B50 B45 108.7(3) . . ?
B51 B50 B46 60.33(19) . . ?
B45 B50 B46 60.3(2) . . ?
B51 B50 B52 60.0(2) . . ?
B45 B50 B52 107.5(3) . . ?
B46 B50 B52 107.8(2) . . ?
B51 B50 B49 107.6(3) . . ?
B45 B50 B49 59.6(2) . . ?
B46 B50 B49 107.5(3) . . ?
B52 B50 B49 59.3(2) . . ?
C42 B51 B50 106.2(2) . . ?
C42 B51 B52 105.0(2) . . ?
B50 B51 B52 60.5(2) . . ?
C42 B51 B47 58.15(17) . . ?
B50 B51 B47 108.3(3) . . ?
B52 B51 B47 59.8(2) . . ?
C42 B51 B46 59.31(17) . . ?
B50 B51 B46 60.23(19) . . ?
B52 B51 B46 108.1(2) . . ?
B47 B51 B46 107.4(2) . . ?
B48 B52 B49 60.3(2) . . ?
B48 B52 B47 59.9(2) . . ?
B49 B52 B47 108.1(3) . . ?
B48 B52 B51 108.2(2) . . ?
B49 B52 B51 108.1(3) . . ?
B47 B52 B51 60.17(19) . . ?
B48 B52 B50 108.5(3) . . ?
B49 B52 B50 60.5(2) . . ?
B47 B52 B50 107.8(2) . . ?
B51 B52 B50 59.5(2) . . ?

loop_
_geom_bond_atom_site_label_1
_geom_bond_atom_site_label_2
_geom_bond_distance
_geom_bond_site_symmetry_2
_geom_bond_publ_flag
Si1 C25 1.848(4) . ?
Si1 C26 1.855(3) . ?
Si1 C24 1.861(3) . ?
Si1 C23 1.886(3) . ?
P1 C23 1.850(3) . ?
P1 C2 1.880(3) . ?
P1 P2 2.1867(9) . ?
P2 C23 1.850(3) . ?
P2 C42 1.875(3) . ?
N1 C11 1.255(3) . ?
N1 C15 1.429(3) . ?
N2 C27 1.257(3) . ?
N2 C32 1.421(4) . ?
C1 C11 1.548(4) . ?
C1 B5 1.702(4) . ?
C1 B4 1.706(4) . ?
C1 B6 1.716(5) . ?
C1 B3 1.746(4) . ?
C1 C2 1.747(3) . ?
C2 B7 1.702(4) . ?
C2 B3 1.716(4) . ?
C2 B11 1.717(4) . ?
C2 B6 1.725(4) . ?
C11 C12 1.562(4) . ?
C12 C54 1.529(5) . ?
C12 C13 1.540(5) . ?
C12 C14 1.541(6) . ?
C15 C16 1.358(5) . ?
C15 C20 1.448(5) . ?
C16 C17 1.440(5) . ?
C16 C21 1.460(6) . ?
C17 C18 1.353(7) . ?
C18 C19 1.339(7) . ?
C19 C20 1.367(5) . ?
C20 C22 1.487(6) . ?
C27 C41 1.548(4) . ?
C27 C28 1.559(4) . ?
C28 C31 1.532(5) . ?
C28 C30 1.534(5) . ?
C28 C29 1.543(5) . ?
C32 C33 1.392(4) . ?
C32 C37 1.399(4) . ?
C33 C34 1.386(5) . ?
C33 C38 1.500(5) . ?
C34 C35 1.350(7) . ?
C35 C36 1.377(7) . ?
C36 C37 1.382(6) . ?
C37 C39 1.511(5) . ?
C41 B44 1.715(4) . ?
C41 B45 1.721(4) . ?
C41 B46 1.727(4) . ?
C41 C42 1.730(3) . ?
C41 B43 1.754(4) . ?
C42 B47 1.695(4) . ?
C42 B43 1.714(4) . ?
C42 B51 1.717(4) . ?
C42 B46 1.728(4) . ?
B3 B8 1.780(5) . ?
B3 B7 1.785(5) . ?
B3 B4 1.785(5) . ?
B4 B9 1.774(6) . ?
B4 B8 1.779(5) . ?
B4 B5 1.781(6) . ?
B5 B10 1.754(6) . ?
B5 B9 1.774(5) . ?
B5 B6 1.777(5) . ?
B6 B11 1.780(5) . ?
B6 B10 1.783(5) . ?
B7 B8 1.761(5) . ?
B7 B12 1.770(5) . ?
B7 B11 1.770(5) . ?
B8 B12 1.770(6) . ?
B8 B9 1.770(6) . ?
B9 B12 1.761(6) . ?
B9 B10 1.776(6) . ?
B10 B11 1.759(5) . ?
B10 B12 1.778(6) . ?
B11 B12 1.779(5) . ?
B43 B48 1.768(5) . ?
B43 B47 1.769(5) . ?
B43 B44 1.778(5) . ?
B44 B49 1.775(6) . ?
B44 B48 1.782(5) . ?
B44 B45 1.782(5) . ?
B45 B50 1.759(6) . ?
B45 B49 1.762(5) . ?
B45 B46 1.774(5) . ?
B46 B50 1.773(5) . ?
B46 B51 1.775(5) . ?
B47 B48 1.759(5) . ?
B47 B52 1.764(5) . ?
B47 B51 1.770(5) . ?
B48 B52 1.762(6) . ?
B48 B49 1.770(6) . ?
B49 B52 1.762(6) . ?
B49 B50 1.783(6) . ?
B50 B51 1.759(5) . ?
B50 B52 1.777(5) . ?
B51 B52 1.768(5) . ?
